data_4318702
loop_
_publ_author_name
'Raquel Rodr\'iguez-Corti\~nas'
'Fernando Avecilla'
'Carlos Platas-Iglesias'
'Daniel Imbert'
'Jean-Claude G. B\"unzli'
'Andr\'es de Blas'
'Teresa Rodr\'iguez-Blas'

_publ_section_title
;
 Structural and Photophysical Properties of Heterobimetallic 4f-Zn
 Iminophenolate Cryptates
;
_journal_name_full 'Inorganic Chemistry'
_journal_page_first 5336
_journal_page_last 5349
_journal_paper_doi 10.1021/ic025587s
_journal_volume 41
_journal_year 2002
_chemical_formula_sum 'C39 H47 N9 O7 Zn2'
_chemical_formula_weight 884.60
_chemical_name_systematic
; 
 ? 
;
_space_group_IT_number 2
_symmetry_cell_setting triclinic
_symmetry_space_group_name_Hall '-P 1'
_symmetry_space_group_name_H-M 'P -1'
_atom_sites_solution_hydrogens geom
_atom_sites_solution_primary direct
_atom_sites_solution_secondary difmap
_audit_creation_method SHELXL-97
_cell_angle_alpha 91.213(7)
_cell_angle_beta 97.834(6)
_cell_angle_gamma 119.284(6)
_cell_formula_units_Z 2
_cell_length_a 13.247(4)
_cell_length_b 13.291(4)
_cell_length_c 13.503(4)
_cell_measurement_temperature 173(2)
_cell_volume 2043.6(11)
_computing_cell_refinement 'Siemens SAINT'
_computing_data_collection 'Siemens SMART'
_computing_data_reduction 'Siemens SHELXTL'
_computing_molecular_graphics 'Siemens SHELXTL'
_computing_publication_material 'Siemens SHELXTL'
_computing_structure_refinement 'SHELXL-97 (Sheldrick, 1997)'
_computing_structure_solution 'SHELXS-97 (Sheldrick, 1990)'
_diffrn_ambient_temperature 173(2)
_diffrn_measured_fraction_theta_full 0.973
_diffrn_measured_fraction_theta_max 0.973
_diffrn_measurement_device_type 'CCD area detector'
_diffrn_measurement_method 'phi and omega scans'
_diffrn_radiation_monochromator graphite
_diffrn_radiation_source 'fine-focus sealed tube'
_diffrn_radiation_type MoK\a
_diffrn_radiation_wavelength 0.71073
_diffrn_reflns_av_R_equivalents 0.1278
_diffrn_reflns_av_sigmaI/netI 0.4207
_diffrn_reflns_limit_h_max 17
_diffrn_reflns_limit_h_min -17
_diffrn_reflns_limit_k_max 17
_diffrn_reflns_limit_k_min -17
_diffrn_reflns_limit_l_max 17
_diffrn_reflns_limit_l_min -16
_diffrn_reflns_number 14739
_diffrn_reflns_theta_full 28.37
_diffrn_reflns_theta_max 28.37
_diffrn_reflns_theta_min 1.77
_exptl_absorpt_coefficient_mu 1.233
_exptl_absorpt_correction_T_max 0.9409
_exptl_absorpt_correction_T_min 0.7318
_exptl_absorpt_correction_type multi-scan
_exptl_crystal_colour Pale_yellow
_exptl_crystal_density_diffrn 1.438
_exptl_crystal_density_method 'not measured'
_exptl_crystal_description Block
_exptl_crystal_F_000 920
_exptl_crystal_size_max 0.27
_exptl_crystal_size_mid 0.05
_exptl_crystal_size_min 0.05
_refine_diff_density_max 1.137
_refine_diff_density_min -0.567
_refine_diff_density_rms 0.144
_refine_ls_extinction_method SHELXL
_refine_ls_goodness_of_fit_ref 0.889
_refine_ls_hydrogen_treatment mixed
_refine_ls_matrix_type full
_refine_ls_number_parameters 514
_refine_ls_number_reflns 9956
_refine_ls_number_restraints 20
_refine_ls_restrained_S_all 0.893
_refine_ls_R_factor_all 0.2895
_refine_ls_R_factor_gt 0.0877
_refine_ls_shift/su_max 0.000
_refine_ls_shift/su_mean 0.000
_refine_ls_structure_factor_coef Fsqd
_refine_ls_weighting_details 'calc w=1/[\s^2^(Fo^2^)+(0.0927P)^2^+0.0000P] where P=(Fo^2^+2Fc^2^)/3'
_refine_ls_weighting_scheme calc
_refine_ls_wR_factor_gt 0.1897
_refine_ls_wR_factor_ref 0.2586
_reflns_number_gt 2920
_reflns_number_total 9956
_reflns_threshold_expression >2sigma(I)
_cod_data_source_file ic025587s_s1_3.cif
_cod_data_source_block for_compound15
_cod_depositor_comments
;
The following automatic conversions were performed:

'_symmetry_cell_setting' value 'Triclinic' changed to 'triclinic'
according to the built-in table from CIF Core dictionary named
'cif_core.dic' version 2.4.1 from 2010-06-29.

Automatic conversion script
Id: cif_fix_values 1646 2011-03-28 12:23:43Z adriana 
;
_cod_original_cell_volume 2043.5(10)
_cod_database_code 4318702

loop_
_symmetry_equiv_pos_as_xyz
'x, y, z'
'-x, -y, -z'

loop_
_atom_site_label
_atom_site_type_symbol
_atom_site_fract_x
_atom_site_fract_y
_atom_site_fract_z
_atom_site_U_iso_or_equiv
_atom_site_adp_type
_atom_site_occupancy
_atom_site_symmetry_multiplicity
_atom_site_calc_flag
_atom_site_refinement_flags
_atom_site_disorder_assembly
_atom_site_disorder_group
Zn1 Zn 0.37424(11) 0.69218(11) 0.21067(8) 0.0266(4) Uani 1 1 d . . .
N1 N 0.4191(8) 0.7158(7) 0.4509(6) 0.030(2) Uani 1 1 d . . .
C1 C 0.3029(11) 0.6862(10) 0.4675(7) 0.044(3) Uani 1 1 d . . .
H1A H 0.3020 0.7582 0.4860 0.053 Uiso 1 1 calc R . .
H1B H 0.2835 0.6382 0.5245 0.053 Uiso 1 1 calc R . .
Zn2 Zn 0.32960(11) 0.66629(11) -0.02256(8) 0.0303(4) Uani 1 1 d . . .
N2 N 0.5214(8) 0.8470(7) 0.2905(5) 0.028(2) Uani 1 1 d . . .
C2 C 0.2089(9) 0.6196(9) 0.3742(7) 0.032(3) Uani 1 1 d . . .
H2A H 0.2014 0.5424 0.3610 0.039 Uiso 1 1 calc R . .
H2B H 0.1321 0.6078 0.3866 0.039 Uiso 1 1 calc R . .
N3 N 0.4030(7) 0.5666(8) 0.2860(6) 0.029(2) Uani 1 1 d . . .
C3 C 0.2091(9) 0.7620(8) 0.2760(7) 0.028(2) Uani 1 1 d . . .
H3 H 0.1602 0.7637 0.3205 0.034 Uiso 1 1 calc R . .
O4 O 0.3022(6) 0.5519(6) 0.0913(5) 0.0306(17) Uani 1 1 d . . .
N4 N 0.2413(7) 0.6845(8) 0.2866(6) 0.034(2) Uani 1 1 d . . .
C4 C 0.2408(8) 0.8471(8) 0.2023(7) 0.023(2) Uani 1 1 d . . .
O5 O 0.2728(6) 0.7282(6) 0.0924(4) 0.0281(17) Uani 1 1 d . . .
C5 C 0.2290(8) 0.9446(9) 0.2201(7) 0.030(2) Uani 1 1 d . . .
H5 H 0.2009 0.9532 0.2789 0.036 Uiso 1 1 calc R . .
N5 N 0.3657(7) 0.8269(8) -0.0841(6) 0.031(2) Uani 1 1 d . . .
O6 O 0.4775(6) 0.7559(6) 0.0947(5) 0.0307(17) Uani 1 1 d . . .
N6 N 0.1533(8) 0.5413(7) -0.0876(6) 0.030(2) Uani 1 1 d . . .
C6 C 0.2572(9) 1.0280(9) 0.1546(8) 0.035(3) Uani 1 1 d . . .
N7 N 0.4398(7) 0.6127(7) -0.0830(6) 0.030(2) Uani 1 1 d . . .
C7 C 0.2966(9) 1.0116(9) 0.0704(7) 0.035(3) Uani 1 1 d . . .
H7 H 0.3192 1.0704 0.0259 0.042 Uiso 1 1 calc R . .
N8 N 0.2904(7) 0.6394(7) -0.2377(6) 0.028(2) Uani 1 1 d . . .
C8 C 0.3061(8) 0.9140(9) 0.0455(7) 0.032(3) Uani 1 1 d . . .
C9 C 0.2745(8) 0.8261(9) 0.1129(7) 0.025(2) Uani 1 1 d . . .
C10 C 0.2479(12) 1.1363(9) 0.1750(9) 0.059(4) Uani 1 1 d . . .
H10A H 0.3179 1.1936 0.2212 0.088 Uiso 1 1 calc R . .
H10B H 0.1779 1.1156 0.2054 0.088 Uiso 1 1 calc R . .
H10C H 0.2417 1.1692 0.1117 0.088 Uiso 1 1 calc R . .
C11 C 0.3542(9) 0.9098(9) -0.0442(7) 0.030(3) Uani 1 1 d . . .
H11 H 0.3810 0.9776 -0.0787 0.036 Uiso 1 1 calc R . .
C12 C 0.4137(10) 0.8474(10) -0.1759(7) 0.039(3) Uani 1 1 d . . .
H12A H 0.4862 0.8418 -0.1666 0.047 Uiso 1 1 calc R . .
H12B H 0.4343 0.9265 -0.1931 0.047 Uiso 1 1 calc R . .
C13 C 0.3253(10) 0.7592(9) -0.2603(7) 0.039(3) Uani 1 1 d . . .
H13A H 0.2548 0.7682 -0.2718 0.047 Uiso 1 1 calc R . .
H13B H 0.3595 0.7739 -0.3228 0.047 Uiso 1 1 calc R . .
C14 C 0.4529(10) 0.6278(9) 0.4677(7) 0.034(3) Uani 1 1 d . . .
H14A H 0.3847 0.5555 0.4817 0.041 Uiso 1 1 calc R . .
H14B H 0.5160 0.6546 0.5269 0.041 Uiso 1 1 calc R . .
C15 C 0.4963(9) 0.6032(9) 0.3744(7) 0.036(3) Uani 1 1 d . . .
H15A H 0.5676 0.6740 0.3628 0.044 Uiso 1 1 calc R . .
H15B H 0.5165 0.5414 0.3857 0.044 Uiso 1 1 calc R . .
C16 C 0.3244(9) 0.4588(9) 0.2748(7) 0.030(3) Uani 1 1 d . . .
H16 H 0.3356 0.4108 0.3210 0.037 Uiso 1 1 calc R . .
C17 C 0.2203(9) 0.4038(8) 0.1984(7) 0.025(2) Uani 1 1 d . . .
C18 C 0.1283(9) 0.2989(9) 0.2140(8) 0.031(3) Uani 1 1 d . . .
H18 H 0.1369 0.2655 0.2739 0.037 Uiso 1 1 calc R . .
C19 C 0.0252(9) 0.2405(9) 0.1480(8) 0.037(3) Uani 1 1 d . . .
C20 C 0.0144(9) 0.2960(9) 0.0621(8) 0.036(3) Uani 1 1 d . . .
H20 H -0.0583 0.2603 0.0171 0.043 Uiso 1 1 calc R . .
C21 C 0.1053(9) 0.4005(9) 0.0405(7) 0.028(2) Uani 1 1 d . . .
C22 C 0.2136(9) 0.4580(9) 0.1095(6) 0.024(2) Uani 1 1 d . . .
C23 C -0.0732(10) 0.1265(9) 0.1672(9) 0.057(4) Uani 1 1 d . . .
H23A H -0.0452 0.0708 0.1761 0.086 Uiso 1 1 calc R . .
H23B H -0.1376 0.0975 0.1099 0.086 Uiso 1 1 calc R . .
H23C H -0.1012 0.1367 0.2281 0.086 Uiso 1 1 calc R . .
C24 C 0.0814(10) 0.4505(10) -0.0519(7) 0.036(3) Uani 1 1 d . . .
H24 H 0.0035 0.4098 -0.0883 0.043 Uiso 1 1 calc R . .
C25 C 0.1044(9) 0.5646(11) -0.1832(7) 0.041(3) Uani 1 1 d . . .
H25A H 0.1115 0.6422 -0.1755 0.050 Uiso 1 1 calc R . .
H25B H 0.0201 0.5062 -0.2017 0.050 Uiso 1 1 calc R . .
C26 C 0.1683(10) 0.5601(9) -0.2639(7) 0.034(3) Uani 1 1 d . . .
H26A H 0.1554 0.4806 -0.2754 0.041 Uiso 1 1 calc R . .
H26B H 0.1370 0.5791 -0.3271 0.041 Uiso 1 1 calc R . .
C27 C 0.5106(10) 0.8347(9) 0.4724(7) 0.041(3) Uani 1 1 d . . .
H27A H 0.5877 0.8386 0.4890 0.049 Uiso 1 1 calc R . .
H27B H 0.4985 0.8708 0.5312 0.049 Uiso 1 1 calc R . .
C28 C 0.5100(10) 0.9019(9) 0.3802(7) 0.039(3) Uani 1 1 d . . .
H28A H 0.4358 0.9041 0.3678 0.047 Uiso 1 1 calc R . .
H28B H 0.5758 0.9827 0.3943 0.047 Uiso 1 1 calc R . .
C29 C 0.6274(9) 0.8779(9) 0.2771(7) 0.031(3) Uani 1 1 d . . .
H29 H 0.6895 0.9399 0.3219 0.037 Uiso 1 1 calc R . .
C30 C 0.6599(9) 0.8280(8) 0.2014(7) 0.026(2) Uani 1 1 d . . .
C31 C 0.7732(10) 0.8454(9) 0.2167(8) 0.037(3) Uani 1 1 d . . .
H31 H 0.8261 0.8921 0.2751 0.045 Uiso 1 1 calc R . .
C32 C 0.8108(10) 0.7983(10) 0.1513(9) 0.042(3) Uani 1 1 d . . .
C33 C 0.7327(10) 0.7290(9) 0.0673(8) 0.036(3) Uani 1 1 d . . .
H33 H 0.7582 0.6933 0.0227 0.043 Uiso 1 1 calc R . .
C34 C 0.6171(9) 0.7089(9) 0.0450(7) 0.027(2) Uani 1 1 d . . .
C35 C 0.5795(10) 0.7619(9) 0.1122(7) 0.032(3) Uani 1 1 d . . .
C36 C 0.9362(10) 0.8193(13) 0.1744(10) 0.076(5) Uani 1 1 d . . .
H36A H 0.9594 0.8039 0.1125 0.114 Uiso 1 1 calc R . .
H36B H 0.9400 0.7675 0.2235 0.114 Uiso 1 1 calc R . .
H36C H 0.9896 0.9001 0.2021 0.114 Uiso 1 1 calc R . .
C37 C 0.5435(10) 0.6356(9) -0.0452(7) 0.032(3) Uani 1 1 d . . .
H37 H 0.5763 0.5998 -0.0812 0.038 Uiso 1 1 calc R . .
C38 C 0.3875(10) 0.5335(9) -0.1766(6) 0.031(3) Uani 1 1 d . . .
H38A H 0.3116 0.4657 -0.1688 0.037 Uiso 1 1 calc R . .
H38B H 0.4407 0.5054 -0.1928 0.037 Uiso 1 1 calc R . .
C39 C 0.3690(10) 0.6006(10) -0.2595(7) 0.037(3) Uani 1 1 d . . .
H39A H 0.4453 0.6682 -0.2666 0.044 Uiso 1 1 calc R . .
H39B H 0.3363 0.5504 -0.3240 0.044 Uiso 1 1 calc R . .
O1W O 0.1080(13) 1.0833(13) 0.4008(10) 0.164(6) Uani 1 1 d . . .
N9A N 0.8062(19) 0.6865(19) 0.4793(15) 0.131(13) Uiso 0.473(6) 1 d PDU A 1
O1A O 0.7551(13) 0.7098(13) 0.5230(11) 0.044(5) Uiso 0.473(6) 1 d PDU A 1
O2A O 0.844(3) 0.732(3) 0.4117(19) 0.176(13) Uiso 0.473(6) 1 d PDU A 1
O3A O 0.846(2) 0.634(2) 0.5076(19) 0.151(12) Uiso 0.473(6) 1 d PDU A 1
N9 N 0.8464(15) 1.1060(14) 0.4662(12) 0.068(7) Uiso 0.527(6) 1 d PDU A 2
O1 O 0.8389(18) 1.1727(17) 0.4247(14) 0.109(8) Uiso 0.527(6) 1 d PDU A 2
O2 O 0.8859(14) 1.0573(14) 0.4316(11) 0.071(5) Uiso 0.527(6) 1 d PDU A 2
O3 O 0.8059(19) 1.0799(18) 0.5326(15) 0.121(8) Uiso 0.527(6) 1 d PDU A 2

loop_
_atom_site_aniso_label
_atom_site_aniso_U_11
_atom_site_aniso_U_22
_atom_site_aniso_U_33
_atom_site_aniso_U_23
_atom_site_aniso_U_13
_atom_site_aniso_U_12
Zn1 0.0332(8) 0.0284(8) 0.0237(7) 0.0087(6) 0.0068(6) 0.0187(7)
N1 0.046(6) 0.018(5) 0.034(5) 0.004(4) 0.009(5) 0.021(5)
C1 0.078(10) 0.043(8) 0.031(6) 0.013(6) 0.019(6) 0.042(8)
Zn2 0.0364(9) 0.0346(9) 0.0248(7) 0.0103(6) 0.0077(6) 0.0206(7)
N2 0.032(6) 0.029(5) 0.019(4) 0.004(4) -0.002(4) 0.012(5)
C2 0.051(8) 0.031(7) 0.027(6) 0.002(5) 0.006(5) 0.030(6)
N3 0.032(6) 0.037(6) 0.028(5) 0.009(4) 0.005(4) 0.024(5)
C3 0.042(7) 0.024(6) 0.024(6) 0.002(5) 0.008(5) 0.020(6)
O4 0.034(5) 0.027(4) 0.028(4) 0.012(3) 0.007(3) 0.013(4)
N4 0.034(6) 0.042(6) 0.028(5) 0.015(4) 0.010(4) 0.018(5)
C4 0.019(6) 0.027(6) 0.025(5) 0.005(5) 0.008(4) 0.012(5)
O5 0.034(4) 0.032(4) 0.027(4) 0.014(3) 0.011(3) 0.021(4)
C5 0.022(6) 0.032(7) 0.033(6) 0.000(5) 0.004(5) 0.012(5)
N5 0.027(5) 0.042(6) 0.028(5) 0.010(4) 0.007(4) 0.019(5)
O6 0.029(4) 0.036(5) 0.031(4) 0.010(3) 0.011(3) 0.018(4)
N6 0.048(6) 0.027(5) 0.029(5) 0.004(4) 0.013(4) 0.027(5)
C6 0.031(7) 0.022(6) 0.053(7) 0.006(6) 0.010(6) 0.014(5)
N7 0.026(5) 0.038(6) 0.025(5) 0.011(4) 0.004(4) 0.014(5)
C7 0.045(7) 0.032(7) 0.029(6) 0.010(5) 0.010(5) 0.017(6)
N8 0.026(5) 0.032(6) 0.028(5) 0.006(4) 0.006(4) 0.015(5)
C8 0.016(6) 0.032(7) 0.036(6) 0.006(5) 0.005(5) 0.003(5)
C9 0.025(6) 0.025(6) 0.022(5) 0.009(5) 0.005(4) 0.009(5)
C10 0.102(11) 0.032(7) 0.080(9) 0.027(7) 0.058(8) 0.051(8)
C11 0.043(7) 0.032(7) 0.022(5) 0.011(5) 0.004(5) 0.025(6)
C12 0.045(8) 0.052(8) 0.025(6) 0.019(6) 0.018(5) 0.023(7)
C13 0.075(9) 0.041(7) 0.017(5) 0.014(5) 0.017(6) 0.039(7)
C14 0.047(7) 0.037(7) 0.019(5) 0.008(5) 0.002(5) 0.022(6)
C15 0.036(7) 0.039(7) 0.038(6) 0.011(5) 0.002(5) 0.022(6)
C16 0.044(7) 0.026(7) 0.029(6) 0.010(5) 0.011(5) 0.022(6)
C17 0.034(7) 0.019(6) 0.028(6) 0.003(5) 0.009(5) 0.018(5)
C18 0.036(7) 0.027(6) 0.040(6) 0.007(5) 0.016(5) 0.021(6)
C19 0.030(7) 0.030(7) 0.052(7) 0.019(6) 0.005(6) 0.015(6)
C20 0.018(6) 0.028(7) 0.059(7) 0.004(6) 0.006(5) 0.009(5)
C21 0.039(7) 0.024(6) 0.027(6) 0.003(5) 0.007(5) 0.020(6)
C22 0.035(7) 0.028(6) 0.013(5) -0.001(4) 0.003(5) 0.021(6)
C23 0.050(9) 0.030(7) 0.084(10) 0.018(7) 0.001(7) 0.016(7)
C24 0.036(7) 0.051(8) 0.027(6) -0.001(6) 0.000(5) 0.027(7)
C25 0.032(7) 0.068(9) 0.030(6) 0.015(6) -0.004(5) 0.031(7)
C26 0.053(8) 0.034(7) 0.024(6) 0.003(5) 0.005(5) 0.029(7)
C27 0.042(7) 0.037(7) 0.025(6) 0.008(5) -0.006(5) 0.009(6)
C28 0.061(8) 0.026(7) 0.040(7) 0.002(5) 0.012(6) 0.028(6)
C29 0.029(7) 0.018(6) 0.035(6) 0.008(5) -0.007(5) 0.005(5)
C30 0.032(7) 0.022(6) 0.027(6) 0.008(5) 0.001(5) 0.015(5)
C31 0.039(7) 0.036(7) 0.046(7) 0.012(6) 0.008(6) 0.024(6)
C32 0.024(7) 0.039(8) 0.062(8) 0.007(7) 0.006(6) 0.015(6)
C33 0.047(8) 0.035(7) 0.038(6) 0.012(6) 0.015(6) 0.028(6)
C34 0.025(6) 0.029(6) 0.030(6) 0.007(5) 0.010(5) 0.013(5)
C35 0.040(7) 0.021(6) 0.034(6) 0.020(5) 0.013(6) 0.013(6)
C36 0.032(8) 0.097(12) 0.092(11) -0.034(9) -0.009(8) 0.033(9)
C37 0.041(7) 0.034(7) 0.034(6) 0.014(5) 0.028(6) 0.023(6)
C38 0.050(7) 0.032(7) 0.021(5) -0.002(5) -0.002(5) 0.029(6)
C39 0.042(7) 0.055(8) 0.014(5) 0.008(5) 0.009(5) 0.023(7)
O1W 0.213(17) 0.179(15) 0.161(13) 0.031(11) 0.114(12) 0.122(14)

loop_
_atom_type_symbol
_atom_type_description
_atom_type_scat_dispersion_real
_atom_type_scat_dispersion_imag
_atom_type_scat_source
C C 0.0033 0.0016 'International Tables Vol C Tables 4.2.6.8 and 6.1.1.4'
H H 0.0000 0.0000 'International Tables Vol C Tables 4.2.6.8 and 6.1.1.4'
N N 0.0061 0.0033 'International Tables Vol C Tables 4.2.6.8 and 6.1.1.4'
O O 0.0106 0.0060 'International Tables Vol C Tables 4.2.6.8 and 6.1.1.4'
Zn Zn 0.2839 1.4301 'International Tables Vol C Tables 4.2.6.8 and 6.1.1.4'

loop_
_geom_angle_atom_site_label_1
_geom_angle_atom_site_label_2
_geom_angle_atom_site_label_3
_geom_angle
_geom_angle_site_symmetry_1
_geom_angle_site_symmetry_3
_geom_angle_publ_flag
N4 Zn1 O6 149.5(3) . . ?
N4 Zn1 N3 98.3(3) . . ?
O6 Zn1 N3 112.0(3) . . ?
N4 Zn1 N2 99.2(3) . . ?
O6 Zn1 N2 79.9(3) . . ?
N3 Zn1 N2 99.0(3) . . ?
N4 Zn1 O5 79.7(3) . . ?
O6 Zn1 O5 72.8(2) . . ?
N3 Zn1 O5 148.3(3) . . ?
N2 Zn1 O5 112.6(3) . . ?
N4 Zn1 O4 111.1(3) . . ?
O6 Zn1 O4 73.1(2) . . ?
N3 Zn1 O4 79.1(3) . . ?
N2 Zn1 O4 149.7(3) . . ?
O5 Zn1 O4 72.4(2) . . ?
N4 Zn1 Zn2 118.6(2) . . ?
O6 Zn1 Zn2 43.36(18) . . ?
N3 Zn1 Zn2 118.2(2) . . ?
N2 Zn1 Zn2 119.3(2) . . ?
O5 Zn1 Zn2 43.17(16) . . ?
O4 Zn1 Zn2 43.17(17) . . ?
C27 N1 C1 118.2(9) . . ?
C27 N1 C14 117.1(9) . . ?
C1 N1 C14 116.4(9) . . ?
N1 C1 C2 112.4(8) . . ?
O4 Zn2 O5 73.9(2) . . ?
O4 Zn2 O6 73.9(2) . . ?
O5 Zn2 O6 73.4(2) . . ?
O4 Zn2 N6 84.1(3) . . ?
O5 Zn2 N6 92.1(3) . . ?
O6 Zn2 N6 156.2(3) . . ?
O4 Zn2 N7 91.1(3) . . ?
O5 Zn2 N7 155.4(3) . . ?
O6 Zn2 N7 83.8(3) . . ?
N6 Zn2 N7 106.0(3) . . ?
O4 Zn2 N5 156.2(3) . . ?
O5 Zn2 N5 84.3(3) . . ?
O6 Zn2 N5 91.1(3) . . ?
N6 Zn2 N5 106.4(3) . . ?
N7 Zn2 N5 105.8(3) . . ?
O4 Zn2 Zn1 44.25(18) . . ?
O5 Zn2 Zn1 44.02(16) . . ?
O6 Zn2 Zn1 43.28(17) . . ?
N6 Zn2 Zn1 113.6(2) . . ?
N7 Zn2 Zn1 112.0(2) . . ?
N5 Zn2 Zn1 112.6(2) . . ?
C29 N2 C28 116.5(9) . . ?
C29 N2 Zn1 120.7(7) . . ?
C28 N2 Zn1 120.6(7) . . ?
N4 C2 C1 110.1(9) . . ?
C16 N3 C15 115.6(8) . . ?
C16 N3 Zn1 121.6(7) . . ?
C15 N3 Zn1 120.3(7) . . ?
N4 C3 C4 126.5(9) . . ?
C22 O4 Zn2 134.4(6) . . ?
C22 O4 Zn1 114.1(5) . . ?
Zn2 O4 Zn1 92.6(3) . . ?
C3 N4 C2 115.1(8) . . ?
C3 N4 Zn1 119.9(7) . . ?
C2 N4 Zn1 122.2(6) . . ?
C5 C4 C9 121.5(9) . . ?
C5 C4 C3 118.3(8) . . ?
C9 C4 C3 120.1(8) . . ?
C9 O5 Zn2 133.7(6) . . ?
C9 O5 Zn1 112.8(6) . . ?
Zn2 O5 Zn1 92.8(2) . . ?
C6 C5 C4 121.6(9) . . ?
C11 N5 C12 116.4(9) . . ?
C11 N5 Zn2 126.7(7) . . ?
C12 N5 Zn2 116.7(7) . . ?
C35 O6 Zn1 115.0(6) . . ?
C35 O6 Zn2 132.8(6) . . ?
Zn1 O6 Zn2 93.4(3) . . ?
C24 N6 C25 114.5(9) . . ?
C24 N6 Zn2 128.3(7) . . ?
C25 N6 Zn2 117.0(7) . . ?
C7 C6 C5 117.2(9) . . ?
C7 C6 C10 121.0(10) . . ?
C5 C6 C10 121.8(10) . . ?
C37 N7 C38 115.2(9) . . ?
C37 N7 Zn2 128.1(7) . . ?
C38 N7 Zn2 116.5(6) . . ?
C6 C7 C8 124.5(10) . . ?
C26 N8 C39 117.4(9) . . ?
C26 N8 C13 114.2(8) . . ?
C39 N8 C13 114.6(8) . . ?
C7 C8 C9 118.1(9) . . ?
C7 C8 C11 118.8(9) . . ?
C9 C8 C11 122.9(9) . . ?
O5 C9 C4 120.7(8) . . ?
O5 C9 C8 122.4(9) . . ?
C4 C9 C8 116.9(9) . . ?
N5 C11 C8 129.4(9) . . ?
N5 C12 C13 110.1(9) . . ?
N8 C13 C12 111.7(8) . . ?
N1 C14 C15 110.4(8) . . ?
N3 C15 C14 109.3(8) . . ?
N3 C16 C17 126.0(9) . . ?
C18 C17 C22 121.2(10) . . ?
C18 C17 C16 118.4(9) . . ?
C22 C17 C16 120.4(9) . . ?
C19 C18 C17 123.3(10) . . ?
C18 C19 C20 116.3(10) . . ?
C18 C19 C23 122.0(10) . . ?
C20 C19 C23 121.6(10) . . ?
C21 C20 C19 123.1(10) . . ?
C20 C21 C22 119.3(9) . . ?
C20 C21 C24 117.5(10) . . ?
C22 C21 C24 123.1(9) . . ?
O4 C22 C17 121.3(9) . . ?
O4 C22 C21 121.9(8) . . ?
C17 C22 C21 116.7(9) . . ?
N6 C24 C21 127.5(10) . . ?
N6 C25 C26 110.1(8) . . ?
N8 C26 C25 111.0(8) . . ?
N1 C27 C28 110.0(8) . . ?
N2 C28 C27 111.1(8) . . ?
N2 C29 C30 126.4(10) . . ?
C31 C30 C29 117.9(10) . . ?
C31 C30 C35 120.3(10) . . ?
C29 C30 C35 121.9(9) . . ?
C32 C31 C30 122.2(11) . . ?
C31 C32 C33 118.5(10) . . ?
C31 C32 C36 119.2(11) . . ?
C33 C32 C36 122.2(10) . . ?
C32 C33 C34 122.9(10) . . ?
C33 C34 C35 118.2(10) . . ?
C33 C34 C37 118.1(9) . . ?
C35 C34 C37 123.7(9) . . ?
O6 C35 C34 123.0(9) . . ?
O6 C35 C30 119.2(9) . . ?
C34 C35 C30 117.7(10) . . ?
N7 C37 C34 128.4(9) . . ?
N7 C38 C39 107.6(8) . . ?
N8 C39 C38 110.6(8) . . ?
O1A N9A O3A 122.7(16) . . ?
O1A N9A O2A 123.4(16) . . ?
O3A N9A O2A 112.0(15) . . ?
O3 N9 O1 119.8(15) . . ?
O3 N9 O2 121.5(15) . . ?
O1 N9 O2 118.1(14) . . ?

loop_
_geom_bond_atom_site_label_1
_geom_bond_atom_site_label_2
_geom_bond_distance
_geom_bond_site_symmetry_2
_geom_bond_publ_flag
Zn1 N4 2.117(8) . ?
Zn1 O6 2.132(6) . ?
Zn1 N3 2.134(8) . ?
Zn1 N2 2.146(8) . ?
Zn1 O5 2.159(6) . ?
Zn1 O4 2.168(7) . ?
Zn1 Zn2 3.1037(18) . ?
N1 C27 1.437(13) . ?
N1 C1 1.442(13) . ?
N1 C14 1.454(12) . ?
C1 C2 1.539(14) . ?
Zn2 O4 2.126(6) . ?
Zn2 O5 2.126(6) . ?
Zn2 O6 2.135(7) . ?
Zn2 N6 2.138(9) . ?
Zn2 N7 2.150(8) . ?
Zn2 N5 2.159(8) . ?
N2 C29 1.296(12) . ?
N2 C28 1.463(11) . ?
C2 N4 1.466(11) . ?
N3 C16 1.284(12) . ?
N3 C15 1.474(12) . ?
C3 N4 1.297(11) . ?
C3 C4 1.463(12) . ?
O4 C22 1.286(11) . ?
C4 C5 1.398(13) . ?
C4 C9 1.411(12) . ?
O5 C9 1.314(11) . ?
C5 C6 1.370(13) . ?
N5 C11 1.300(11) . ?
N5 C12 1.441(11) . ?
O6 C35 1.303(11) . ?
N6 C24 1.273(13) . ?
N6 C25 1.472(11) . ?
C6 C7 1.369(13) . ?
C6 C10 1.526(13) . ?
N7 C37 1.277(12) . ?
N7 C38 1.475(11) . ?
C7 C8 1.401(14) . ?
N8 C26 1.419(12) . ?
N8 C39 1.428(12) . ?
N8 C13 1.477(12) . ?
C8 C9 1.428(13) . ?
C8 C11 1.455(13) . ?
C12 C13 1.511(14) . ?
C14 C15 1.545(13) . ?
C16 C17 1.448(13) . ?
C17 C18 1.376(13) . ?
C17 C22 1.427(12) . ?
C18 C19 1.365(14) . ?
C19 C20 1.416(13) . ?
C19 C23 1.496(14) . ?
C20 C21 1.393(13) . ?
C21 C22 1.430(13) . ?
C21 C24 1.494(13) . ?
C25 C26 1.484(13) . ?
C27 C28 1.549(13) . ?
C29 C30 1.429(13) . ?
C30 C31 1.386(13) . ?
C30 C35 1.430(13) . ?
C31 C32 1.349(14) . ?
C32 C33 1.381(14) . ?
C32 C36 1.528(14) . ?
C33 C34 1.407(13) . ?
C34 C35 1.416(13) . ?
C34 C37 1.443(14) . ?
C38 C39 1.513(12) . ?
N9A O1A 1.098(17) . ?
N9A O3A 1.104(18) . ?
N9A O2A 1.139(19) . ?
N9 O3 1.083(16) . ?
N9 O1 1.096(16) . ?
N9 O2 1.140(15) . ?

loop_
_geom_torsion_atom_site_label_1
_geom_torsion_atom_site_label_2
_geom_torsion_atom_site_label_3
_geom_torsion_atom_site_label_4
_geom_torsion
_geom_torsion_site_symmetry_1
_geom_torsion_site_symmetry_2
_geom_torsion_site_symmetry_3
_geom_torsion_site_symmetry_4
_geom_torsion_publ_flag
C27 N1 C1 C2 127.0(9) . . . . ?
C14 N1 C1 C2 -85.6(10) . . . . ?
N4 Zn1 Zn2 O4 -91.0(4) . . . . ?
O6 Zn1 Zn2 O4 120.6(4) . . . . ?
N3 Zn1 Zn2 O4 27.6(4) . . . . ?
N2 Zn1 Zn2 O4 148.0(4) . . . . ?
O5 Zn1 Zn2 O4 -119.4(4) . . . . ?
N4 Zn1 Zn2 O5 28.4(4) . . . . ?
O6 Zn1 Zn2 O5 -120.0(4) . . . . ?
N3 Zn1 Zn2 O5 147.0(4) . . . . ?
N2 Zn1 Zn2 O5 -92.6(4) . . . . ?
O4 Zn1 Zn2 O5 119.4(4) . . . . ?
N4 Zn1 Zn2 O6 148.4(4) . . . . ?
N3 Zn1 Zn2 O6 -93.0(4) . . . . ?
N2 Zn1 Zn2 O6 27.4(4) . . . . ?
O5 Zn1 Zn2 O6 120.0(4) . . . . ?
O4 Zn1 Zn2 O6 -120.6(4) . . . . ?
N4 Zn1 Zn2 N6 -38.4(4) . . . . ?
O6 Zn1 Zn2 N6 173.2(3) . . . . ?
N3 Zn1 Zn2 N6 80.2(3) . . . . ?
N2 Zn1 Zn2 N6 -159.4(3) . . . . ?
O5 Zn1 Zn2 N6 -66.8(3) . . . . ?
O4 Zn1 Zn2 N6 52.6(3) . . . . ?
N4 Zn1 Zn2 N7 -158.4(4) . . . . ?
O6 Zn1 Zn2 N7 53.2(4) . . . . ?
N3 Zn1 Zn2 N7 -39.8(4) . . . . ?
N2 Zn1 Zn2 N7 80.6(4) . . . . ?
O5 Zn1 Zn2 N7 173.2(4) . . . . ?
O4 Zn1 Zn2 N7 -67.4(4) . . . . ?
N4 Zn1 Zn2 N5 82.6(4) . . . . ?
O6 Zn1 Zn2 N5 -65.8(3) . . . . ?
N3 Zn1 Zn2 N5 -158.8(3) . . . . ?
N2 Zn1 Zn2 N5 -38.5(4) . . . . ?
O5 Zn1 Zn2 N5 54.1(3) . . . . ?
O4 Zn1 Zn2 N5 173.6(3) . . . . ?
N4 Zn1 N2 C29 171.2(7) . . . . ?
O6 Zn1 N2 C29 -39.7(7) . . . . ?
N3 Zn1 N2 C29 71.2(7) . . . . ?
O5 Zn1 N2 C29 -106.2(7) . . . . ?
O4 Zn1 N2 C29 -12.5(10) . . . . ?
Zn2 Zn1 N2 C29 -58.4(7) . . . . ?
N4 Zn1 N2 C28 8.5(7) . . . . ?
O6 Zn1 N2 C28 157.5(7) . . . . ?
N3 Zn1 N2 C28 -91.5(7) . . . . ?
O5 Zn1 N2 C28 91.1(7) . . . . ?
O4 Zn1 N2 C28 -175.2(6) . . . . ?
Zn2 Zn1 N2 C28 138.8(6) . . . . ?
N1 C1 C2 N4 -53.8(11) . . . . ?
N4 Zn1 N3 C16 67.3(8) . . . . ?
O6 Zn1 N3 C16 -109.3(8) . . . . ?
N2 Zn1 N3 C16 168.0(8) . . . . ?
O5 Zn1 N3 C16 -16.5(11) . . . . ?
O4 Zn1 N3 C16 -42.7(7) . . . . ?
Zn2 Zn1 N3 C16 -61.6(8) . . . . ?
N4 Zn1 N3 C15 -94.0(7) . . . . ?
O6 Zn1 N3 C15 89.4(7) . . . . ?
N2 Zn1 N3 C15 6.7(7) . . . . ?
O5 Zn1 N3 C15 -177.8(6) . . . . ?
O4 Zn1 N3 C15 156.0(7) . . . . ?
Zn2 Zn1 N3 C15 137.1(6) . . . . ?
O5 Zn2 O4 C22 89.0(8) . . . . ?
O6 Zn2 O4 C22 165.9(9) . . . . ?
N6 Zn2 O4 C22 -5.0(8) . . . . ?
N7 Zn2 O4 C22 -110.9(8) . . . . ?
N5 Zn2 O4 C22 113.1(10) . . . . ?
Zn1 Zn2 O4 C22 128.0(9) . . . . ?
O5 Zn2 O4 Zn1 -39.0(2) . . . . ?
O6 Zn2 O4 Zn1 37.9(2) . . . . ?
N6 Zn2 O4 Zn1 -133.0(3) . . . . ?
N7 Zn2 O4 Zn1 121.1(3) . . . . ?
N5 Zn2 O4 Zn1 -14.9(8) . . . . ?
N4 Zn1 O4 C22 -32.1(7) . . . . ?
O6 Zn1 O4 C22 179.9(7) . . . . ?
N3 Zn1 O4 C22 62.6(6) . . . . ?
N2 Zn1 O4 C22 151.8(6) . . . . ?
O5 Zn1 O4 C22 -103.3(6) . . . . ?
Zn2 Zn1 O4 C22 -142.0(7) . . . . ?
N4 Zn1 O4 Zn2 109.9(3) . . . . ?
O6 Zn1 O4 Zn2 -38.1(2) . . . . ?
N3 Zn1 O4 Zn2 -155.4(3) . . . . ?
N2 Zn1 O4 Zn2 -66.2(6) . . . . ?
O5 Zn1 O4 Zn2 38.7(2) . . . . ?
C4 C3 N4 C2 172.8(9) . . . . ?
C4 C3 N4 Zn1 11.2(14) . . . . ?
C1 C2 N4 C3 -85.8(11) . . . . ?
C1 C2 N4 Zn1 75.4(9) . . . . ?
O6 Zn1 N4 C3 -17.5(11) . . . . ?
N3 Zn1 N4 C3 168.8(8) . . . . ?
N2 Zn1 N4 C3 68.2(8) . . . . ?
O5 Zn1 N4 C3 -43.3(8) . . . . ?
O4 Zn1 N4 C3 -109.8(8) . . . . ?
Zn2 Zn1 N4 C3 -62.6(8) . . . . ?
O6 Zn1 N4 C2 -177.8(6) . . . . ?
N3 Zn1 N4 C2 8.5(8) . . . . ?
N2 Zn1 N4 C2 -92.1(8) . . . . ?
O5 Zn1 N4 C2 156.4(8) . . . . ?
O4 Zn1 N4 C2 89.9(8) . . . . ?
Zn2 Zn1 N4 C2 137.1(7) . . . . ?
N4 C3 C4 C5 -161.0(10) . . . . ?
N4 C3 C4 C9 23.2(16) . . . . ?
O4 Zn2 O5 C9 164.9(9) . . . . ?
O6 Zn2 O5 C9 87.3(8) . . . . ?
N6 Zn2 O5 C9 -111.9(8) . . . . ?
N7 Zn2 O5 C9 110.2(10) . . . . ?
N5 Zn2 O5 C9 -5.6(8) . . . . ?
Zn1 Zn2 O5 C9 125.6(9) . . . . ?
O4 Zn2 O5 Zn1 39.2(2) . . . . ?
O6 Zn2 O5 Zn1 -38.3(2) . . . . ?
N6 Zn2 O5 Zn1 122.5(3) . . . . ?
N7 Zn2 O5 Zn1 -15.4(8) . . . . ?
N5 Zn2 O5 Zn1 -131.2(3) . . . . ?
N4 Zn1 O5 C9 64.7(6) . . . . ?
O6 Zn1 O5 C9 -101.9(6) . . . . ?
N3 Zn1 O5 C9 153.8(6) . . . . ?
N2 Zn1 O5 C9 -31.0(7) . . . . ?
O4 Zn1 O5 C9 -179.1(7) . . . . ?
Zn2 Zn1 O5 C9 -140.4(7) . . . . ?
N4 Zn1 O5 Zn2 -154.9(3) . . . . ?
O6 Zn1 O5 Zn2 38.5(2) . . . . ?
N3 Zn1 O5 Zn2 -65.8(6) . . . . ?
N2 Zn1 O5 Zn2 109.4(3) . . . . ?
O4 Zn1 O5 Zn2 -38.7(2) . . . . ?
C9 C4 C5 C6 -4.4(15) . . . . ?
C3 C4 C5 C6 179.9(10) . . . . ?
O4 Zn2 N5 C11 -19.8(13) . . . . ?
O5 Zn2 N5 C11 3.5(8) . . . . ?
O6 Zn2 N5 C11 -69.7(8) . . . . ?
N6 Zn2 N5 C11 94.0(9) . . . . ?
N7 Zn2 N5 C11 -153.6(8) . . . . ?
Zn1 Zn2 N5 C11 -31.0(9) . . . . ?
O4 Zn2 N5 C12 156.4(7) . . . . ?
O5 Zn2 N5 C12 179.7(7) . . . . ?
O6 Zn2 N5 C12 106.5(7) . . . . ?
N6 Zn2 N5 C12 -89.7(7) . . . . ?
N7 Zn2 N5 C12 22.7(8) . . . . ?
Zn1 Zn2 N5 C12 145.3(6) . . . . ?
N4 Zn1 O6 C35 153.9(7) . . . . ?
N3 Zn1 O6 C35 -32.8(8) . . . . ?
N2 Zn1 O6 C35 62.9(7) . . . . ?
O5 Zn1 O6 C35 -179.5(7) . . . . ?
O4 Zn1 O6 C35 -103.1(7) . . . . ?
Zn2 Zn1 O6 C35 -141.1(8) . . . . ?
N4 Zn1 O6 Zn2 -65.0(6) . . . . ?
N3 Zn1 O6 Zn2 108.3(3) . . . . ?
N2 Zn1 O6 Zn2 -156.0(3) . . . . ?
O5 Zn1 O6 Zn2 -38.3(2) . . . . ?
O4 Zn1 O6 Zn2 38.0(2) . . . . ?
O4 Zn2 O6 C35 90.5(8) . . . . ?
O5 Zn2 O6 C35 168.1(8) . . . . ?
N6 Zn2 O6 C35 113.6(9) . . . . ?
N7 Zn2 O6 C35 -2.5(8) . . . . ?
N5 Zn2 O6 C35 -108.2(8) . . . . ?
Zn1 Zn2 O6 C35 129.2(9) . . . . ?
O4 Zn2 O6 Zn1 -38.7(2) . . . . ?
O5 Zn2 O6 Zn1 38.9(2) . . . . ?
N6 Zn2 O6 Zn1 -15.6(8) . . . . ?
N7 Zn2 O6 Zn1 -131.7(3) . . . . ?
N5 Zn2 O6 Zn1 122.6(3) . . . . ?
O4 Zn2 N6 C24 4.4(8) . . . . ?
O5 Zn2 N6 C24 -69.2(9) . . . . ?
O6 Zn2 N6 C24 -17.8(13) . . . . ?
N7 Zn2 N6 C24 93.9(9) . . . . ?
N5 Zn2 N6 C24 -153.8(8) . . . . ?
Zn1 Zn2 N6 C24 -29.4(9) . . . . ?
O4 Zn2 N6 C25 -179.3(7) . . . . ?
O5 Zn2 N6 C25 107.1(7) . . . . ?
O6 Zn2 N6 C25 158.5(7) . . . . ?
N7 Zn2 N6 C25 -89.8(7) . . . . ?
N5 Zn2 N6 C25 22.4(7) . . . . ?
Zn1 Zn2 N6 C25 146.8(6) . . . . ?
C4 C5 C6 C7 0.4(16) . . . . ?
C4 C5 C6 C10 -178.2(10) . . . . ?
O4 Zn2 N7 C37 -71.6(9) . . . . ?
O5 Zn2 N7 C37 -20.0(13) . . . . ?
O6 Zn2 N7 C37 2.1(8) . . . . ?
N6 Zn2 N7 C37 -155.8(8) . . . . ?
N5 Zn2 N7 C37 91.5(9) . . . . ?
Zn1 Zn2 N7 C37 -31.4(9) . . . . ?
O4 Zn2 N7 C38 104.2(6) . . . . ?
O5 Zn2 N7 C38 155.8(6) . . . . ?
O6 Zn2 N7 C38 177.8(7) . . . . ?
N6 Zn2 N7 C38 20.0(7) . . . . ?
N5 Zn2 N7 C38 -92.7(7) . . . . ?
Zn1 Zn2 N7 C38 144.3(6) . . . . ?
C5 C6 C7 C8 2.4(17) . . . . ?
C10 C6 C7 C8 -179.0(10) . . . . ?
C6 C7 C8 C9 -1.1(16) . . . . ?
C6 C7 C8 C11 -177.5(10) . . . . ?
Zn2 O5 C9 C4 -173.2(6) . . . . ?
Zn1 O5 C9 C4 -54.9(10) . . . . ?
Zn2 O5 C9 C8 8.9(14) . . . . ?
Zn1 O5 C9 C8 127.3(8) . . . . ?
C5 C4 C9 O5 -172.6(9) . . . . ?
C3 C4 C9 O5 3.1(14) . . . . ?
C5 C4 C9 C8 5.4(14) . . . . ?
C3 C4 C9 C8 -178.9(9) . . . . ?
C7 C8 C9 O5 175.2(9) . . . . ?
C11 C8 C9 O5 -8.6(15) . . . . ?
C7 C8 C9 C4 -2.7(14) . . . . ?
C11 C8 C9 C4 173.4(9) . . . . ?
C12 N5 C11 C8 178.1(10) . . . . ?
Zn2 N5 C11 C8 -5.6(16) . . . . ?
C7 C8 C11 N5 -176.3(10) . . . . ?
C9 C8 C11 N5 7.5(17) . . . . ?
C11 N5 C12 C13 -118.2(10) . . . . ?
Zn2 N5 C12 C13 65.2(10) . . . . ?
C26 N8 C13 C12 137.3(9) . . . . ?
C39 N8 C13 C12 -83.2(10) . . . . ?
N5 C12 C13 N8 -58.6(11) . . . . ?
C27 N1 C14 C15 -85.5(10) . . . . ?
C1 N1 C14 C15 126.7(9) . . . . ?
C16 N3 C15 C14 -83.4(10) . . . . ?
Zn1 N3 C15 C14 79.0(9) . . . . ?
N1 C14 C15 N3 -57.6(11) . . . . ?
C15 N3 C16 C17 175.5(9) . . . . ?
Zn1 N3 C16 C17 13.4(14) . . . . ?
N3 C16 C17 C18 -160.2(9) . . . . ?
N3 C16 C17 C22 19.2(15) . . . . ?
C22 C17 C18 C19 -0.7(15) . . . . ?
C16 C17 C18 C19 178.7(9) . . . . ?
C17 C18 C19 C20 -2.7(15) . . . . ?
C17 C18 C19 C23 179.9(10) . . . . ?
C18 C19 C20 C21 4.4(15) . . . . ?
C23 C19 C20 C21 -178.1(10) . . . . ?
C19 C20 C21 C22 -2.7(15) . . . . ?
C19 C20 C21 C24 -179.1(9) . . . . ?
Zn2 O4 C22 C17 -175.4(6) . . . . ?
Zn1 O4 C22 C17 -54.9(10) . . . . ?
Zn2 O4 C22 C21 7.1(14) . . . . ?
Zn1 O4 C22 C21 127.6(8) . . . . ?
C18 C17 C22 O4 -175.1(9) . . . . ?
C16 C17 C22 O4 5.5(14) . . . . ?
C18 C17 C22 C21 2.5(13) . . . . ?
C16 C17 C22 C21 -176.9(8) . . . . ?
C20 C21 C22 O4 176.8(9) . . . . ?
C24 C21 C22 O4 -7.1(14) . . . . ?
C20 C21 C22 C17 -0.8(13) . . . . ?
C24 C21 C22 C17 175.3(9) . . . . ?
C25 N6 C24 C21 176.9(9) . . . . ?
Zn2 N6 C24 C21 -6.8(15) . . . . ?
C20 C21 C24 N6 -176.4(10) . . . . ?
C22 C21 C24 N6 7.4(16) . . . . ?
C24 N6 C25 C26 -117.3(10) . . . . ?
Zn2 N6 C25 C26 65.9(10) . . . . ?
C39 N8 C26 C25 137.9(8) . . . . ?
C13 N8 C26 C25 -83.9(10) . . . . ?
N6 C25 C26 N8 -56.8(12) . . . . ?
C1 N1 C27 C28 -85.7(11) . . . . ?
C14 N1 C27 C28 127.2(9) . . . . ?
C29 N2 C28 C27 -86.6(11) . . . . ?
Zn1 N2 C28 C27 76.8(10) . . . . ?
N1 C27 C28 N2 -56.2(12) . . . . ?
C28 N2 C29 C30 173.1(8) . . . . ?
Zn1 N2 C29 C30 9.7(13) . . . . ?
N2 C29 C30 C31 -160.0(10) . . . . ?
N2 C29 C30 C35 20.0(15) . . . . ?
C29 C30 C31 C32 177.6(10) . . . . ?
C35 C30 C31 C32 -2.5(15) . . . . ?
C30 C31 C32 C33 -1.0(16) . . . . ?
C30 C31 C32 C36 -178.7(11) . . . . ?
C31 C32 C33 C34 2.5(16) . . . . ?
C36 C32 C33 C34 -179.9(11) . . . . ?
C32 C33 C34 C35 -0.3(15) . . . . ?
C32 C33 C34 C37 179.5(10) . . . . ?
Zn1 O6 C35 C34 125.8(8) . . . . ?
Zn2 O6 C35 C34 4.4(13) . . . . ?
Zn1 O6 C35 C30 -56.5(10) . . . . ?
Zn2 O6 C35 C30 -177.8(6) . . . . ?
C33 C34 C35 O6 174.7(9) . . . . ?
C37 C34 C35 O6 -5.1(14) . . . . ?
C33 C34 C35 C30 -3.1(13) . . . . ?
C37 C34 C35 C30 177.1(9) . . . . ?
C31 C30 C35 O6 -173.4(9) . . . . ?
C29 C30 C35 O6 6.6(14) . . . . ?
C31 C30 C35 C34 4.5(13) . . . . ?
C29 C30 C35 C34 -175.6(9) . . . . ?
C38 N7 C37 C34 -179.7(9) . . . . ?
Zn2 N7 C37 C34 -3.9(15) . . . . ?
C33 C34 C37 N7 -174.7(10) . . . . ?
C35 C34 C37 N7 5.2(16) . . . . ?
C37 N7 C38 C39 -115.8(9) . . . . ?
Zn2 N7 C38 C39 67.9(9) . . . . ?
C26 N8 C39 C38 -83.8(10) . . . . ?
C13 N8 C39 C38 138.1(9) . . . . ?
N7 C38 C39 N8 -61.1(11) . . . . ?
